data_2009588
loop_
_publ_author_name
'Takenaka, Yasuyuki'
'Ono, Taizo'
'Uchida, Akira'
'Ohashi, Yuji'
'Furukawa, Takashi'
'Horiguchi, Yoshiaki'
'Kuwajima, Isao'

_publ_contact_author
;
  Prof. Yuji Ohashi
  Department of Chemistry
  Tokyo Institute of Technology
  2-12-1 Ookayama, Meguro-ku, Tokyo 152, Japan
;
_publ_section_title
<i>endo</i>-(1<i>R</i>*,9<i>R</i>*,10<i>R</i>*)-9,10-Dimethoxy-12,15,15-trimethyltricyclo[9.3.1.0^3,8^]pentadeca-3(8),11-diene-4,13-dione
_journal_issue 4
_journal_name_full 'Acta Crystallographica Section C'
_journal_page_first 556
_journal_page_last 558
_journal_paper_doi 10.1107/S0108270193010637
_journal_volume 50
_journal_year 1994
_chemical_formula_moiety 'C20 H28 O4'
_chemical_formula_sum 'C20 H28 O4'
_chemical_formula_weight 332.44
_chemical_name_systematic
;
endo-(1R^*^,9R^*^,10R^*^)-9,10-Dimethoxy-12,15,15-
trimethyltricyclo[9.3.1.0^3,8^]pentadeca-3(8),11-diene-4,13-dione
;
_space_group_IT_number 2
_symmetry_cell_setting triclinic
_symmetry_space_group_name_Hall '-P 1'
_symmetry_space_group_name_H-M 'P -1'
_cell_angle_alpha 104.80(2)
_cell_angle_beta 109.75(2)
_cell_angle_gamma 93.23(2)
_cell_formula_units_Z 2
_cell_length_a 8.2870(10)
_cell_length_b 15.228(2)
_cell_length_c 7.6790(10)
_cell_measurement_reflns_used 21
_cell_measurement_temperature 296
_cell_measurement_theta_max 15
_cell_measurement_theta_min 10
_cell_volume 870.9(3)
_computing_cell_refinement AFC-4
_computing_data_collection 'AFC-4 (Rigaku Corporation, 1974)'
_computing_data_reduction 'TEXSAN (Molecular Structure Corporation, 1985)'
_computing_molecular_graphics TEXSAN
_computing_structure_refinement TEXSAN
_computing_structure_solution TEXSAN
_diffrn_measurement_device 'Rigaku AFC-4 diffractometer'
_diffrn_measurement_method \w-2\q
_diffrn_radiation_type 'Mo K\a'
_diffrn_radiation_wavelength 0.7107
_diffrn_reflns_av_R_equivalents 0
_diffrn_reflns_limit_h_max 9
_diffrn_reflns_limit_h_min -9
_diffrn_reflns_limit_k_max 18
_diffrn_reflns_limit_k_min 0
_diffrn_reflns_limit_l_max 8
_diffrn_reflns_limit_l_min -9
_diffrn_reflns_number 3062
_diffrn_reflns_theta_max 25
_diffrn_standards_decay_% 2.3
_diffrn_standards_interval_count 50
_diffrn_standards_number 3
_exptl_absorpt_coefficient_mu 0.081
_exptl_absorpt_correction_type none
_exptl_crystal_colour colourless
_exptl_crystal_density_diffrn 1.27
_exptl_crystal_description plate
_exptl_crystal_F_000 360
_exptl_crystal_size_max 0.4
_exptl_crystal_size_mid 0.35
_exptl_crystal_size_min 0.3
_refine_diff_density_max 0.23
_refine_diff_density_min -0.34
_refine_ls_extinction_method none
_refine_ls_goodness_of_fit_obs 5.15
_refine_ls_hydrogen_treatment refall
_refine_ls_matrix_type full
_refine_ls_number_parameters 329
_refine_ls_number_reflns 2111
_refine_ls_R_factor_obs 0.058
_refine_ls_shift/esd_max 0.03
_refine_ls_structure_factor_coef F
_refine_ls_weighting_details w=1/\s^2^(F)
_refine_ls_weighting_scheme calc
_refine_ls_wR_factor_obs 0.046
_reflns_number_observed 2111
_reflns_number_total 3062
_reflns_observed_criterion refl_observed_if_I_>_3.0_sigma(I)
_cod_data_source_file as1082.cif
_cod_data_source_block TAIZO
_cod_depositor_comments
;
The following automatic conversions were performed:

'_refine_ls_weighting_scheme' value 'calc w=1/\s^2^(F)' was changed
to 'calc'. New tag '_refine_ls_weighting_details' was created. The
value of the new tag was set to 'w=1/\s^2^(F)'.

Automatic conversion script
Id: cif_fix_values 3143 2015-03-26 13:38:13Z robertas 
;
_cod_original_cell_volume 870.9(7)
_cod_database_code 2009588

loop_
_symmetry_equiv_pos_as_xyz
+x,+y,+z
-x,-y,-z

loop_
_atom_site_aniso_label
_atom_site_aniso_U_11
_atom_site_aniso_U_22
_atom_site_aniso_U_33
_atom_site_aniso_U_12
_atom_site_aniso_U_13
_atom_site_aniso_U_23
O1 0.085(2) 0.105(3) 0.068(2) 0.034(2) 0.054(2) 0.025(2)
O2 0.068(2) 0.039(2) 0.048(2) 0.0100(10) 0.032(2) 0.0200(10)
O3 0.044(2) 0.042(2) 0.057(2) 0.0090(10) 0.0280(10) 0.0090(10)
O4 0.085(2) 0.084(2) 0.070(2) -0.020(2) 0.034(2) 0.017(2)
C1 0.053(3) 0.044(2) 0.032(2) 0.008(2) 0.017(2) 0.016(2)
C2 0.052(3) 0.041(2) 0.031(2) 0.009(2) 0.017(2) 0.006(2)
C3 0.043(2) 0.024(2) 0.040(2) 0.005(2) 0.019(2) 0.005(2)
C4 0.052(3) 0.035(2) 0.057(3) 0.008(2) 0.027(2) 0.005(2)
C5 0.045(3) 0.053(3) 0.071(3) 0.017(2) 0.023(3) 0.010(2)
C6 0.049(3) 0.055(3) 0.060(3) 0.016(2) 0.009(3) 0.016(3)
C7 0.053(3) 0.048(3) 0.046(3) 0.015(2) 0.016(2) 0.019(2)
C8 0.038(2) 0.023(2) 0.040(2) 0.003(2) 0.015(2) 0.008(2)
C9 0.041(2) 0.033(2) 0.034(2) 0.006(2) 0.016(2) 0.011(2)
C10 0.038(2) 0.038(2) 0.032(2) 0.007(2) 0.015(2) 0.009(2)
C11 0.045(2) 0.027(2) 0.030(2) 0.015(2) 0.014(2) 0.006(2)
C12 0.044(2) 0.026(2) 0.036(2) 0.007(2) 0.016(2) 0.007(2)
C13 0.060(3) 0.040(2) 0.051(3) 0.011(2) 0.022(2) 0.016(2)
C14 0.072(3) 0.041(3) 0.047(3) 0.008(2) 0.032(2) 0.018(2)
C15 0.051(3) 0.041(2) 0.036(2) 0.017(2) 0.014(2) 0.015(2)
C16 0.074(4) 0.054(3) 0.055(3) 0.027(3) 0.025(3) 0.028(3)
C17 0.042(3) 0.071(4) 0.045(3) 0.015(3) 0.004(2) 0.015(3)
C18 0.050(3) 0.044(3) 0.042(3) 0.005(2) 0.013(2) 0.005(2)
C19 0.066(4) 0.045(3) 0.073(4) 0.019(3) 0.043(3) 0.012(3)
C20 0.081(4) 0.041(3) 0.080(4) 0.016(3) 0.042(4) 0.029(3)

loop_
_atom_site_label
_atom_site_fract_x
_atom_site_fract_y
_atom_site_fract_z
_atom_site_U_iso_or_equiv
_atom_site_thermal_displace_type
_atom_site_calc_flag
_atom_site_calc_attached_atom
_atom_site_occupancy
_atom_site_type_symbol
O1 1.0965(4) 0.1198(2) 0.3749(4) 0.0784 Uani d ? 1.0000 O
O2 0.7130(3) 0.1269(2) 0.9044(3) 0.0469 Uani d ? 1.0000 O
O3 0.5667(3) 0.2815(2) 0.8584(3) 0.0458 Uani d ? 1.0000 O
O4 1.1523(4) 0.4412(2) 0.6975(4) 0.0809 Uani d ? 1.0000 O
C1 0.7617(5) 0.2687(3) 0.3894(5) 0.0415 Uani d ? 1.0000 C
C2 0.7814(6) 0.1683(3) 0.3909(5) 0.0418 Uani d ? 1.0000 C
C3 0.9214(5) 0.1521(2) 0.5629(5) 0.0352 Uani d ? 1.0000 C
C4 1.0802(5) 0.1263(2) 0.5295(6) 0.0479 Uani d ? 1.0000 C
C5 1.2225(6) 0.1058(3) 0.6901(7) 0.0572 Uani d ? 1.0000 C
C6 1.2245(6) 0.1553(3) 0.8880(7) 0.0578 Uani d ? 1.0000 C
C7 1.0466(5) 0.1366(3) 0.8985(6) 0.0483 Uani d ? 1.0000 C
C8 0.9013(4) 0.1512(2) 0.7313(5) 0.0334 Uani d ? 1.0000 C
C9 0.7352(5) 0.1686(2) 0.7667(5) 0.0350 Uani d ? 1.0000 C
C10 0.7340(5) 0.2727(2) 0.8493(5) 0.0353 Uani d ? 1.0000 C
C11 0.7849(5) 0.3243(2) 0.7266(5) 0.0343 Uani d ? 1.0000 C
C12 0.9494(5) 0.3665(2) 0.7909(5) 0.0357 Uani d ? 1.0000 C
C13 1.0209(6) 0.3860(3) 0.6466(6) 0.0495 Uani d ? 1.0000 C
C14 0.9334(6) 0.3289(3) 0.4378(6) 0.0492 Uani d ? 1.0000 C
C15 0.6644(5) 0.3160(2) 0.5210(5) 0.0417 Uani d ? 1.0000 C
C16 0.6434(8) 0.4148(3) 0.5023(8) 0.0576 Uani d ? 1.0000 C
C17 0.4777(6) 0.2654(4) 0.4500(7) 0.0561 Uani d ? 1.0000 C
C18 1.0784(6) 0.3935(3) 0.9958(6) 0.0479 Uani d ? 1.0000 C
C19 0.5553(7) 0.3747(3) 0.9468(8) 0.0571 Uani d ? 1.0000 C
C20 0.6584(8) 0.0304(3) 0.8276(8) 0.0614 Uani d ? 1.0000 C
H161 0.572(5) 0.443(3) 0.581(6) 0.09(2) Uiso d ? 1.0000 H
H162 0.575(5) 0.409(2) 0.369(6) 0.070(10) Uiso d ? 1.0000 H
H163 0.759(6) 0.453(3) 0.541(6) 0.10(2) Uiso d ? 1.0000 H
H171 0.425(5) 0.266(2) 0.311(6) 0.080(10) Uiso d ? 1.0000 H
H172 0.400(5) 0.297(3) 0.512(6) 0.09(2) Uiso d ? 1.0000 H
H191 0.559(5) 0.415(3) 0.867(6) 0.08(2) Uiso d ? 1.0000 H
H101 0.826(3) 0.292(2) 0.988(4) 0.019(8) Uiso d ? 1.0000 H
H11 0.688(4) 0.262(2) 0.249(4) 0.040(10) Uiso d ? 1.0000 H
H141 0.921(4) 0.376(2) 0.366(5) 0.060(10) Uiso d ? 1.0000 H
H21 0.814(4) 0.141(2) 0.279(4) 0.040(10) Uiso d ? 1.0000 H
H22 0.666(4) 0.137(2) 0.370(4) 0.040(10) Uiso d ? 1.0000 H
H91 0.626(4) 0.142(2) 0.633(4) 0.032(9) Uiso d ? 1.0000 H
H201 0.631(5) 0.007(2) 0.921(5) 0.070(10) Uiso d ? 1.0000 H
H71 1.027(4) 0.069(2) 0.899(4) 0.050(10) Uiso d ? 1.0000 H
H61 1.321(5) 0.140(2) 0.993(5) 0.080(10) Uiso d ? 1.0000 H
H62 1.265(4) 0.228(3) 0.915(5) 0.070(10) Uiso d ? 1.0000 H
H51 1.333(5) 0.116(2) 0.676(5) 0.060(10) Uiso d ? 1.0000 H
H52 1.200(5) 0.031(3) 0.676(6) 0.100(10) Uiso d ? 1.0000 H
H173 0.461(5) 0.196(3) 0.452(6) 0.09(2) Uiso d ? 1.0000 H
H192 0.445(5) 0.373(3) 0.965(6) 0.09(2) Uiso d ? 1.0000 H
H202 0.736(5) -0.005(3) 0.776(6) 0.09(2) Uiso d ? 1.0000 H
H203 0.542(6) 0.015(3) 0.714(6) 0.10(2) Uiso d ? 1.0000 H
H142 1.024(4) 0.290(2) 0.403(5) 0.060(10) Uiso d ? 1.0000 H
H181 1.012(5) 0.411(2) 1.083(5) 0.070(10) Uiso d ? 1.0000 H
H182 1.145(5) 0.345(3) 1.033(6) 0.11(2) Uiso d ? 1.0000 H
H183 1.162(6) 0.448(3) 1.022(6) 0.12(2) Uiso d ? 1.0000 H
H72 1.041(5) 0.177(2) 1.031(5) 0.080(10) Uiso d ? 1.0000 H
H193 0.665(6) 0.405(3) 1.083(7) 0.14(2) Uiso d ? 1.0000 H

loop_
_atom_type_symbol
_atom_type_scat_dispersion_real
_atom_type_scat_dispersion_imag
_atom_type_scat_source
C 0.017 0.009 International_Tables_Vol_IV
H 0.0 0.0 International_Tables_Vol_IV
O 0.047 0.032 International_Tables_Vol_IV

loop_
_geom_angle_atom_site_label_1
_geom_angle_atom_site_label_2
_geom_angle_atom_site_label_3
_geom_angle
_geom_angle_publ_flag
C9 O2 C20 113.0(3) ?
C10 O3 C19 111.7(3) ?
C2 C1 C14 113.3(4) yes
C2 C1 C15 113.3(4) yes
C2 C1 H11 104(2) ?
C14 C1 C15 110.1(3) yes
C14 C1 H11 107(2) ?
C15 C1 H11 109(2) ?
C1 C2 C3 118.5(3) ?
C1 C2 H21 105(2) ?
C1 C2 H22 107(2) ?
C3 C2 H21 105(2) ?
C3 C2 H22 111(2) ?
H21 C2 H22 109(2) ?
C2 C3 C4 115.2(4) ?
C2 C3 C8 124.4(4) ?
C4 C3 C8 120.1(3) ?
O1 C4 C3 121.6(4) ?
O1 C4 C5 119.8(4) ?
C3 C4 C5 118.6(4) ?
C4 C5 C6 112.8(4) ?
C4 C5 H51 110(2) ?
C4 C5 H52 109(2) ?
C6 C5 H51 114(2) ?
C6 C5 H52 106(2) ?
H51 C5 H52 105(3) ?
C5 C6 C7 110.4(3) ?
C5 C6 H61 111(2) ?
C5 C6 H62 108(2) ?
C7 C6 H61 114(3) ?
C7 C6 H62 112(2) ?
H61 C6 H62 102(3) ?
C6 C7 C8 113.2(4) ?
C6 C7 H71 108(2) ?
C6 C7 H72 112(2) ?
C8 C7 H71 109(2) ?
C8 C7 H72 110(2) ?
H71 C7 H72 105(3) ?
C3 C8 C7 121.9(4) ?
C3 C8 C9 122.5(3) ?
C7 C8 C9 115.6(4) ?
O2 C9 C8 112.1(3) yes
O2 C9 C10 105.8(3) yes
O2 C9 H91 109(2) ?
C8 C9 C10 111.8(3) yes
C8 C9 H91 110(2) ?
C10 C9 H91 108(2) ?
O3 C10 C9 106.9(3) yes
O3 C10 C11 115.3(3) yes
O3 C10 H101 109(2) ?
C9 C10 C11 109.1(3) yes
C9 C10 H101 106.0(10) ?
C11 C10 H101 110(2) ?
C10 C11 C12 118.1(3) ?
C10 C11 C15 121.5(3) ?
C12 C11 C15 119.6(4) ?
C11 C12 C13 118.5(3) ?
C11 C12 C18 127.0(4) ?
C13 C12 C18 114.5(4) ?
O4 C13 C12 121.3(3) ?
O4 C13 C14 120.8(5) ?
C12 C13 C14 117.7(3) ?
C1 C14 C13 115.7(4) ?
C1 C14 H141 113(2) ?
C1 C14 H142 112(2) ?
C13 C14 H141 103(2) ?
C13 C14 H142 107(2) ?
H141 C14 H142 106(3) ?
C1 C15 C11 105.0(3) ?
C1 C15 C16 109.4(4) ?
C1 C15 C17 110.7(3) ?
C11 C15 C16 108.5(3) ?
C11 C15 C17 118.3(4) ?
C16 C15 C17 104.8(4) ?
C15 C16 H161 109(3) ?
C15 C16 H162 108(2) ?
C15 C16 H163 111(3) ?
H161 C16 H162 106(3) ?
H161 C16 H163 113(3) ?
H162 C16 H163 110(4) ?
C15 C17 H171 104(2) ?
C15 C17 H172 116(2) ?
C15 C17 H173 118(2) ?
H171 C17 H172 104(3) ?
H171 C17 H173 108(3) ?
H172 C17 H173 106(4) ?
C12 C18 H181 107(2) ?
C12 C18 H182 115(2) ?
C12 C18 H183 111(3) ?
H181 C18 H182 108(4) ?
H181 C18 H183 107(4) ?
H182 C18 H183 108(4) ?
O3 C19 H191 113(2) ?
O3 C19 H192 106(2) ?
O3 C19 H193 112(3) ?
H191 C19 H192 110(4) ?
H191 C19 H193 104(3) ?
H192 C19 H193 112(4) ?
O2 C20 H201 109(2) ?
O2 C20 H202 116(2) ?
O2 C20 H203 111(2) ?
H201 C20 H202 112(4) ?
H201 C20 H203 103(4) ?
H202 C20 H203 105(3) ?

loop_
_geom_bond_atom_site_label_1
_geom_bond_atom_site_label_2
_geom_bond_site_symmetry_1
_geom_bond_site_symmetry_2
_geom_bond_distance
_geom_bond_publ_flag
O1 C4 ? ? 1.220(6) ?
O2 C9 ? ? 1.420(5) yes
O2 C20 ? ? 1.419(5) ?
O3 C10 ? ? 1.423(5) yes
O3 C19 ? ? 1.431(5) ?
O4 C13 ? ? 1.219(5) ?
C1 C2 ? ? 1.550(6) yes
C1 C14 ? ? 1.524(6) yes
C1 C15 ? ? 1.560(6) yes
C1 H11 ? ? 1.02(3) ?
C2 C3 ? ? 1.521(5) ?
C2 H21 ? ? 0.98(4) ?
C2 H22 ? ? 0.99(3) ?
C3 C4 ? ? 1.479(6) ?
C3 C8 ? ? 1.361(6) ?
C4 C5 ? ? 1.505(6) ?
C5 C6 ? ? 1.508(7) ?
C5 H51 ? ? 0.97(4) ?
C5 H52 ? ? 1.12(4) ?
C6 C7 ? ? 1.519(7) ?
C6 H61 ? ? 1.01(4) ?
C6 H62 ? ? 1.08(4) ?
C7 C8 ? ? 1.510(5) ?
C7 H71 ? ? 1.03(4) ?
C7 H72 ? ? 1.06(4) ?
C8 C9 ? ? 1.515(6) yes
C9 C10 ? ? 1.552(5) yes
C9 H91 ? ? 1.07(2) ?
C10 C11 ? ? 1.514(6) yes
C10 H101 ? ? 1.03(2) ?
C11 C12 ? ? 1.342(5) ?
C11 C15 ? ? 1.524(5) ?
C12 C13 ? ? 1.504(7) ?
C12 C18 ? ? 1.507(5) ?
C13 C14 ? ? 1.511(5) ?
C14 H141 ? ? 1.00(4) ?
C14 H142 ? ? 1.04(4) ?
C15 C16 ? ? 1.562(6) ?
C15 C17 ? ? 1.538(6) ?
C16 H161 ? ? 1.02(5) ?
C16 H162 ? ? 0.97(4) ?
C16 H163 ? ? 1.00(4) ?
C17 H171 ? ? 1.01(4) ?
C17 H172 ? ? 1.00(5) ?
C17 H173 ? ? 1.06(5) ?
C18 H181 ? ? 1.00(4) ?
C18 H182 ? ? 0.99(5) ?
C18 H183 ? ? 0.98(5) ?
C19 H191 ? ? 0.98(5) ?
C19 H192 ? ? 0.97(5) ?
C19 H193 ? ? 1.09(4) ?
C20 H201 ? ? 0.96(5) ?
C20 H202 ? ? 0.98(4) ?
C20 H203 ? ? 1.02(4) ?

loop_
_geom_torsion_atom_site_label_1
_geom_torsion_atom_site_label_2
_geom_torsion_atom_site_label_3
_geom_torsion_atom_site_label_4
_geom_torsion
C20 O2 C9 C8 -76.2(4)
C20 O2 C9 C10 161.8(3)
C19 O3 C10 C9 175.5(3)
C19 O3 C10 C11 -63.0(4)
C14 C1 C2 C3 48.3(5)
C15 C1 C2 C3 -78.1(4)
C2 C1 C14 C13 -96.0(4)
C15 C1 C14 C13 32.0(5)
C2 C1 C15 C11 66.4(4)
C2 C1 C15 C16 -177.4(4)
C2 C1 C15 C17 -62.3(4)
C14 C1 C15 C11 -61.6(4)
C14 C1 C15 C16 54.6(4)
C14 C1 C15 C17 169.6(4)
C1 C2 C3 C4 -101.8(4)
C1 C2 C3 C8 84.7(5)
C2 C3 C4 O1 0.8(6)
C2 C3 C4 C5 -177.9(4)
C8 C3 C4 O1 174.6(4)
C8 C3 C4 C5 -4.2(6)
C2 C3 C8 C7 -178.8(4)
C2 C3 C8 C9 -1.2(6)
C4 C3 C8 C7 8.1(5)
C4 C3 C8 C9 -174.4(3)
O1 C4 C5 C6 154.0(4)
C3 C4 C5 C6 -27.2(6)
C4 C5 C6 C7 53.1(5)
C5 C6 C7 C8 -49.4(5)
C6 C7 C8 C3 19.5(5)
C6 C7 C8 C9 -158.2(4)
C3 C8 C9 O2 154.4(3)
C3 C8 C9 C10 -87.0(4)
C7 C8 C9 O2 -27.9(4)
C7 C8 C9 C10 90.7(4)
O2 C9 C10 O3 -63.5(3)
O2 C9 C10 C11 171.3(3)
C8 C9 C10 O3 174.3(3)
C8 C9 C10 C11 49.0(4)
O3 C10 C11 C12 140.5(3)
O3 C10 C11 C15 -49.8(5)
C9 C10 C11 C12 -99.3(4)
C9 C10 C11 C15 70.4(4)
C10 C11 C12 C13 156.9(3)
C10 C11 C12 C18 -19.8(6)
C15 C11 C12 C13 -13.0(5)
C15 C11 C12 C18 170.3(4)
C10 C11 C15 C1 -114.9(4)
C10 C11 C15 C16 128.2(4)
C10 C11 C15 C17 9.1(5)
C12 C11 C15 C1 54.6(4)
C12 C11 C15 C16 -62.3(5)
C12 C11 C15 C17 178.7(4)
C11 C12 C13 O4 163.2(4)
C11 C12 C13 C14 -22.0(5)
C18 C12 C13 O4 -19.6(6)
C18 C12 C13 C14 155.2(4)
O4 C13 C14 C1 -174.8(4)
C12 C13 C14 C1 10.4(6)
